data_2012533
loop_
_publ_author_name
'Moisan, Lionel'
'Le Borgne, Thierry'
'Thu\'ery, Pierre'
'Ephritikhine, Michel'

_publ_section_title
;
 An ion pair formed by protonated Fe(cp*py)~2~ and the octanuclear
 cluster U~8~Cl~24~O~4~(cp*py)~2~ [cp*py is
 tetramethyl-5-(2-pyridyl)cyclopentadiene]
;
_journal_issue 2
_journal_name_full 'Acta Crystallographica Section C'
_journal_page_first m98
_journal_page_last m101
_journal_paper_doi 10.1107/S0108270101020029
_journal_volume 58
_journal_year 2002
_chemical_formula_iupac '[Fe (C14 H17 N) (C14 H16 N)]2 [U8 Cl24 O4 (C14 H16 N)2] , 4C H2 Cl2'
_chemical_formula_moiety '2C28 H33 Fe N2 + , C28 H32 Cl24 N2 O4 U8 2- , 4C H2 Cl2'
_chemical_formula_sum 'C88 H106 Cl32 Fe2 N6 O4 U8'
_chemical_formula_weight 4462.13
_chemical_name_systematic
;
bis[1,1',2,2',3,3',4,4'-octamethyl-5-(2-pyridinio)-5'-(2-pyridyl)ferrocene]
di-\m~3~-chloro-hexadeca-\m~2~-chloro-hexachlorodi-\m~4~-oxo-di-\m~3~-oxo-
bis[(\h^5^,\kN)-1,2,3,4-tetramethyl-5-(2-pyridyl)cyclopentadienyl]
octauranium(IV) dichloromethane tetrasolvate
;
_space_group_IT_number 2
_symmetry_cell_setting triclinic
_symmetry_space_group_name_Hall '-P 1'
_symmetry_space_group_name_H-M 'P -1'
_atom_sites_solution_hydrogens geom
_atom_sites_solution_primary direct
_atom_sites_solution_secondary difmap
_audit_creation_method SHELXL97
_cell_angle_alpha 61.128(3)
_cell_angle_beta 70.648(2)
_cell_angle_gamma 83.316(3)
_cell_formula_units_Z 1
_cell_length_a 14.3894(8)
_cell_length_b 15.9758(7)
_cell_length_c 16.0646(9)
_cell_measurement_reflns_used 20837
_cell_measurement_temperature 100(2)
_cell_measurement_theta_max 25.68
_cell_measurement_theta_min 2.95
_cell_volume 3047.0(3)
_computing_cell_refinement 'DENZO-SMN (Otwinowski & Minor, 1997)'
_computing_data_collection 'KappaCCD Software (Nonius, 1997)'
_computing_data_reduction DENZO-SMN
_computing_molecular_graphics 'SHELXTL (Sheldrick, 1999)'
_computing_publication_material 'SHELXTL and PARST97 (Nardelli, 1995)'
_computing_structure_refinement 'SHELXL97 (Sheldrick, 1997)'
_computing_structure_solution 'SHELXS97 (Sheldrick, 1990)'
_diffrn_ambient_temperature 100(2)
_diffrn_detector_area_resol_mean 18
_diffrn_measured_fraction_theta_full .922
_diffrn_measured_fraction_theta_max .922
_diffrn_measurement_device_type 'Nonius KappaCCD area-detector'
_diffrn_measurement_method \f
_diffrn_radiation_monochromator graphite
_diffrn_radiation_source 'fine-focus sealed tube'
_diffrn_radiation_type MoK\a
_diffrn_radiation_wavelength .71073
_diffrn_reflns_av_R_equivalents .057
_diffrn_reflns_av_sigmaI/netI .081
_diffrn_reflns_limit_h_max 17
_diffrn_reflns_limit_h_min -15
_diffrn_reflns_limit_k_max 18
_diffrn_reflns_limit_k_min -18
_diffrn_reflns_limit_l_max 19
_diffrn_reflns_limit_l_min -19
_diffrn_reflns_number 20837
_diffrn_reflns_theta_full 25.68
_diffrn_reflns_theta_max 25.68
_diffrn_reflns_theta_min 2.95
_diffrn_standards_decay_% none
_exptl_absorpt_coefficient_mu 11.566
_exptl_absorpt_correction_T_max .176
_exptl_absorpt_correction_T_min .082
_exptl_absorpt_correction_type empirical
_exptl_absorpt_process_details '(MULABS in PLATON; Spek, 2000)'
_exptl_crystal_colour 'dark brown'
_exptl_crystal_density_diffrn 2.432
_exptl_crystal_density_meas ?
_exptl_crystal_density_method 'not measured'
_exptl_crystal_description parallelepiped
_exptl_crystal_F_000 2040
_exptl_crystal_size_max .20
_exptl_crystal_size_mid .20
_exptl_crystal_size_min .15
_refine_diff_density_max 1.19
_refine_diff_density_min -1.16
_refine_ls_extinction_method none
_refine_ls_goodness_of_fit_ref 1.026
_refine_ls_hydrogen_treatment constr
_refine_ls_matrix_type full
_refine_ls_number_parameters 680
_refine_ls_number_reflns 10693
_refine_ls_number_restraints 35
_refine_ls_restrained_S_all 1.029
_refine_ls_R_factor_all .069
_refine_ls_R_factor_gt .044
_refine_ls_shift/su_max .001
_refine_ls_shift/su_mean .000
_refine_ls_structure_factor_coef Fsqd
_refine_ls_weighting_details 'calc w = 1/[\s^2^(Fo^2^)+(0.0201P)^2^+11.4271P] where P=(Fo^2^+2Fc^2^)/3'
_refine_ls_weighting_scheme calc
_refine_ls_wR_factor_gt .088
_refine_ls_wR_factor_ref .097
_reflns_number_gt 7972
_reflns_number_total 10693
_reflns_threshold_expression I>2\s(I)
_cod_data_source_file tr1004.cif
_cod_data_source_block I
_cod_depositor_comments
;
 Marking attached hydrogen atoms.

 Antanas Vaitkus,
 2017-10-20

The following automatic conversions were performed:

'_exptl_crystal_density_meas' value 'not measured' was changed to '?'
- the value is perceived as not measured.

Automatic conversion script
Id: cif_fix_values 3008 2015-01-20 13:52:24Z robertas 
;
_cod_original_sg_symbol_H-M P-1
_cod_database_code 2012533
_cod_database_fobs_code 2012533

loop_
_symmetry_equiv_pos_as_xyz
'x, y, z'
'-x, -y, -z'

loop_
_atom_site_label
_atom_site_fract_x
_atom_site_fract_y
_atom_site_fract_z
_atom_site_U_iso_or_equiv
_atom_site_adp_type
_atom_site_calc_flag
_atom_site_refinement_flags
_atom_site_occupancy
_atom_site_disorder_assembly
_atom_site_disorder_group
_atom_site_type_symbol
_atom_site_attached_hydrogens
U1 -.16535(3) .40443(3) -.17498(3) .02944(11) Uani d . 1 . . U 0
U2 -.20671(3) .14128(3) .00935(3) .03239(11) Uani d . 1 . . U 0
U3 .04858(3) .24356(3) -.18078(3) .02978(11) Uani d . 1 . . U 0
U4 -.02128(3) -.02242(3) -.09604(3) .03512(12) Uani d . 1 . . U 0
Fe -.31218(14) .20283(13) -.51142(13) .0423(4) Uani d . 1 . . Fe 0
Cl1 -.2875(2) .2620(2) -.1456(2) .0429(7) Uani d . 1 . . Cl 0
Cl2 -.0367(2) .3754(2) -.32903(19) .0392(7) Uani d . 1 . . Cl 0
Cl3 -.2718(2) .3095(2) .0260(2) .0462(8) Uani d . 1 . . Cl 0
Cl4 .0329(2) .4209(2) -.1799(2) .0388(7) Uani d . 1 . . Cl 0
Cl5 -.3840(2) .0799(2) .1254(3) .0576(10) Uani d . 1 . . Cl 0
Cl6 -.1225(2) .1429(2) .1368(2) .0455(7) Uani d . 1 . . Cl 0
Cl7 .1251(2) .2009(2) -.0324(2) .0392(7) Uani d . 1 . . Cl 0
Cl8 .2185(2) .3137(2) -.3107(2) .0447(8) Uani d . 1 . . Cl 0
Cl9 .0150(2) .1510(2) -.2727(2) .0419(7) Uani d . 1 . . Cl 0
Cl10 -.2156(2) .0307(2) -.0753(2) .0405(7) Uani d . 1 . . Cl 0
Cl11 -.0627(3) -.0569(3) -.2259(3) .0591(9) Uani d . 1 . . Cl 0
Cl12 .1732(2) .0585(2) -.1494(2) .0391(7) Uani d . 1 . . Cl 0
O1 -.1020(6) .2610(5) -.1066(5) .0311(17) Uani d . 1 . . O 0
O2 -.0361(6) .0908(5) -.0433(5) .0330(18) Uani d . 1 . . O 0
N1 -.1554(7) .5152(7) -.1047(7) .036(2) Uani d . 1 . . N 0
N2 -.5789(8) .2039(7) -.4463(7) .042(2) Uani d . 1 . . N 0
N3 -.5154(7) .1506(7) -.2884(7) .037(2) Uani d . 1 . . N 0
H3 -.5263 .1649 -.3474 .045 Uiso d R 1 . . H 0
C1 -.1169(9) .5170(10) -.0396(10) .045(3) Uani d . 1 . . C 0
H1 -.1053 .4588 .0100 .055 Uiso calc R 1 . . H 0
C2 -.0946(10) .5966(11) -.0419(12) .056(4) Uani d . 1 . . C 0
H2 -.0688 .5937 .0054 .067 Uiso calc R 1 . . H 0
C3 -.1102(15) .6828(12) -.1151(12) .078(5) Uani d . 1 . . C 0
H3A -.0987 .7393 -.1157 .094 Uiso calc R 1 . . H 0
C4 -.1425(14) .6858(10) -.1869(12) .071(5) Uani d . 1 . . C 0
H4 -.1463 .7438 -.2414 .085 Uiso calc R 1 . . H 0
C5 -.1701(10) .5995(9) -.1767(9) .047(3) Uani d . 1 . . C 0
C6 -.2161(10) .5806(9) -.2367(10) .042(3) Uani d . 1 . . C 0
C7 -.3076(10) .5291(9) -.1966(8) .042(3) Uani d . 1 . . C 0
C8 -.3103(9) .4978(8) -.2641(9) .037(3) Uani d . 1 . . C 0
C9 -.2202(9) .5292(8) -.3460(9) .037(3) Uani d . 1 . . C 0
C10 -.1609(9) .5808(8) -.3295(8) .033(3) Uani d . 1 . . C 0
C11 -.3881(11) .5162(11) -.1062(10) .063(4) Uani d . 1 . . C 0
H11A -.4394 .5582 -.1248 .094 Uiso calc R 1 . . H 0
H11B -.3636 .5308 -.0656 .094 Uiso calc R 1 . . H 0
H11C -.4141 .4510 -.0688 .094 Uiso calc R 1 . . H 0
C12 -.3981(10) .4521(10) -.2588(11) .056(4) Uani d . 1 . . C 0
H12A -.4325 .5001 -.3008 .083 Uiso calc R 1 . . H 0
H12B -.4412 .4216 -.1909 .083 Uiso calc R 1 . . H 0
H12C -.3771 .4052 -.2814 .083 Uiso calc R 1 . . H 0
C13 -.1962(11) .5161(9) -.4366(9) .049(3) Uani d . 1 . . C 0
H13A -.2322 .5597 -.4798 .074 Uiso calc R 1 . . H 0
H13B -.2144 .4515 -.4165 .074 Uiso calc R 1 . . H 0
H13C -.1268 .5285 -.4717 .074 Uiso calc R 1 . . H 0
C14 -.0616(9) .6283(8) -.3988(9) .048(3) Uani d . 1 . . C 0
H14A -.0694 .6910 -.4491 .072 Uiso calc R 1 . . H 0
H14B -.0269 .5908 -.4303 .072 Uiso calc R 1 . . H 0
H14C -.0247 .6337 -.3613 .072 Uiso calc R 1 . . H 0
C15 -.6710(10) .1828(9) -.4226(11) .049(3) Uani d . 1 . . C 0
H15 -.7058 .1474 -.3549 .059 Uiso calc R 1 . . H 0
C16 -.7233(11) .2092(10) -.4915(11) .054(4) Uani d . 1 . . C 0
H16 -.7909 .1964 -.4707 .065 Uiso calc R 1 . . H 0
C17 -.6692(10) .2539(9) -.5893(10) .050(3) Uani d . 1 . . C 0
H17 -.6979 .2690 -.6385 .060 Uiso calc R 1 . . H 0
C18 -.5711(12) .2770(11) -.6152(11) .059(4) Uani d . 1 . . C 0
H18 -.5352 .3103 -.6828 .071 Uiso calc R 1 . . H 0
C19 -.5229(8) .2529(9) -.5452(10) .044(3) Uani d . 1 . . C 0
C20 -.4118(8) .2774(7) -.5736(7) .032(3) Uani d . 1 . . C 0
C21 -.3798(10) .3279(9) -.5394(10) .049(3) Uani d . 1 . . C 0
C22 -.2793(10) .3484(8) -.5933(9) .043(3) Uani d . 1 . . C 0
C23 -.2528(10) .3051(9) -.6567(9) .044(3) Uani d . 1 . . C 0
C24 -.3423(11) .2625(10) -.6451(9) .058(4) Uani d . 1 . . C 0
C25 -.4365(11) .3684(10) -.4687(10) .052(4) Uani d . 1 . . C 0
H25A -.5060 .3603 -.4545 .078 Uiso calc R 1 . . H 0
H25B -.4183 .4353 -.5000 .078 Uiso calc R 1 . . H 0
H25C -.4205 .3350 -.4074 .078 Uiso calc R 1 . . H 0
C26 -.2083(11) .4065(10) -.5862(10) .056(4) Uani d . 1 . . C 0
H26A -.2306 .4701 -.6041 .084 Uiso calc R 1 . . H 0
H26B -.1436 .4095 -.6311 .084 Uiso calc R 1 . . H 0
H26C -.2060 .3766 -.5188 .084 Uiso calc R 1 . . H 0
C27 -.1509(10) .3103(10) -.7289(11) .058(4) Uani d . 1 . . C 0
H27A -.1019 .3227 -.7072 .087 Uiso calc R 1 . . H 0
H27B -.1469 .3608 -.7949 .087 Uiso calc R 1 . . H 0
H27C -.1395 .2505 -.7304 .087 Uiso calc R 1 . . H 0
C28 -.3485(13) .2077(12) -.6985(11) .070(5) Uani d . 1 . . C 0
H28A -.3544 .2518 -.7632 .105 Uiso calc R 1 . . H 0
H28B -.4051 .1635 -.6596 .105 Uiso calc R 1 . . H 0
H28C -.2899 .1730 -.7064 .105 Uiso calc R 1 . . H 0
C29 -.5893(10) .1588(9) -.2133(9) .047(3) Uani d . 1 . . C 0
H29 -.6517 .1754 -.2197 .056 Uiso calc R 1 . . H 0
C30 -.5710(11) .1427(10) -.1305(10) .052(4) Uani d . 1 . . C 0
H30 -.6202 .1508 -.0805 .063 Uiso calc R 1 . . H 0
C31 -.4814(13) .1147(10) -.1184(11) .066(5) Uani d . 1 . . C 0
H31 -.4701 .1020 -.0597 .079 Uiso calc R 1 . . H 0
C32 -.4089(11) .1053(9) -.1918(10) .048(3) Uani d . 1 . . C 0
H32 -.3476 .0862 -.1835 .057 Uiso calc R 1 . . H 0
C33 -.4249(10) .1239(8) -.2795(9) .043(3) Uani d . 1 . . C 0
C34 -.3510(9) .1134(8) -.3609(9) .043(3) Uani d . 1 . . C 0
C35 -.3624(10) .0652(8) -.4139(10) .051(4) Uani d . 1 . . C 0
C36 -.2657(12) .0653(9) -.4823(10) .056(4) Uani d . 1 . . C 0
C37 -.1968(11) .1176(10) -.4721(12) .061(4) Uani d . 1 . . C 0
C38 -.2482(10) .1474(10) -.3986(11) .055(4) Uani d . 1 . . C 0
C39 -.4517(11) .0107(9) -.3957(11) .055(4) Uani d . 1 . . C 0
H39A -.4374 -.0552 -.3757 .083 Uiso calc R 1 . . H 0
H39B -.4690 .0376 -.4561 .083 Uiso calc R 1 . . H 0
H39C -.5059 .0149 -.3436 .083 Uiso calc R 1 . . H 0
C40 -.2433(15) .0211(13) -.5453(13) .088(6) Uani d U 1 . . C 0
H40A -.3001 .0206 -.5638 .132 Uiso calc R 1 . . H 0
H40B -.2255 -.0435 -.5099 .132 Uiso calc R 1 . . H 0
H40C -.1894 .0565 -.6046 .132 Uiso calc R 1 . . H 0
C41 -.0891(13) .1301(14) -.5244(14) .088(6) Uani d U 1 . . C 0
H41A -.0566 .0787 -.4832 .132 Uiso calc R 1 . . H 0
H41B -.0649 .1900 -.5372 .132 Uiso calc R 1 . . H 0
H41C -.0761 .1296 -.5868 .132 Uiso calc R 1 . . H 0
C42 -.2000(11) .2005(12) -.3648(12) .063(4) Uani d . 1 . . C 0
H42A -.1504 .2463 -.4215 .095 Uiso calc R 1 . . H 0
H42B -.1701 .1555 -.3160 .095 Uiso calc R 1 . . H 0
H42C -.2491 .2331 -.3355 .095 Uiso calc R 1 . . H 0
Cl13 -.3451(4) .4818(4) .1392(3) .0876(14) Uani d U 1 . . Cl 0
Cl14 -.3505(7) .6464(6) .1554(6) .078(3) Uiso d PDU .516(10) . . Cl 0
Cl15 -.3854(8) .5867(8) .2651(8) .098(4) Uiso d PDU .484(10) . . Cl 0
C43 -.3039(14) .5321(10) .1968(12) .095(6) Uani d DU 1 . . C 2
Cl16 -.4235(6) -1.2419(5) -.1840(6) .070(2) Uani d DU 1 . . Cl 0
Cl17 -.3383(6) -1.1448(5) -.1189(6) .070(2) Uani d DU 1 . . Cl 0
C44 -.3260(14) -1.1591(16) -.2271(11) .073(9) Uani d PDU .50 . . C 2
C45 -.4151(16) -1.2467(12) -.0718(9) .068(8) Uani d PDU .50 . . C 2

loop_
_atom_site_aniso_label
_atom_site_aniso_U_11
_atom_site_aniso_U_22
_atom_site_aniso_U_33
_atom_site_aniso_U_12
_atom_site_aniso_U_13
_atom_site_aniso_U_23
U1 .0305(2) .0279(2) .0293(2) .00313(17) -.00959(18) -.01338(18)
U2 .0298(2) .0296(2) .0311(2) .00045(17) -.00676(18) -.01097(18)
U3 .0281(2) .0291(2) .0288(2) .00150(17) -.00668(17) -.01267(18)
U4 .0413(3) .0302(2) .0384(2) .00493(19) -.0179(2) -.0170(2)
Fe .0419(11) .0406(9) .0460(10) -.0033(8) -.0087(8) -.0238(9)
Cl1 .0406(18) .0370(15) .0511(17) -.0013(13) -.0244(14) -.0138(14)
Cl2 .0450(18) .0411(15) .0269(13) .0118(13) -.0116(12) -.0145(12)
Cl3 .053(2) .0398(16) .0358(15) .0091(14) -.0031(14) -.0192(14)
Cl4 .0366(17) .0341(14) .0482(17) -.0003(12) -.0133(13) -.0210(13)
Cl5 .0348(18) .0418(16) .059(2) .0001(14) .0067(15) -.0092(16)
Cl6 .053(2) .0522(18) .0445(17) .0120(15) -.0204(15) -.0319(15)
Cl7 .0434(18) .0376(15) .0439(16) .0007(13) -.0219(14) -.0193(13)
Cl8 .0346(17) .0387(15) .0416(16) .0023(13) -.0023(13) -.0110(13)
Cl9 .0504(19) .0447(16) .0353(15) .0063(14) -.0201(14) -.0192(14)
Cl10 .0419(18) .0404(15) .0437(16) .0014(13) -.0204(14) -.0187(14)
Cl11 .082(3) .055(2) .054(2) .0082(19) -.0399(19) -.0254(17)
Cl12 .0359(17) .0363(14) .0346(15) .0022(12) -.0098(12) -.0098(12)
O1 .035(5) .026(4) .027(4) -.001(3) -.010(3) -.008(3)
O2 .030(4) .031(4) .036(4) .002(3) -.009(3) -.016(4)
N1 .033(6) .041(5) .042(6) .004(4) -.017(5) -.024(5)
N2 .036(6) .050(6) .044(6) .007(5) -.014(5) -.026(5)
N3 .033(6) .038(5) .041(6) -.002(4) -.016(5) -.014(5)
C1 .041(8) .060(8) .049(8) .016(6) -.021(6) -.034(7)
C2 .039(8) .075(10) .073(10) .002(7) -.018(7) -.049(9)
C3 .119(16) .062(10) .076(11) -.012(10) -.030(11) -.046(10)
C4 .123(16) .041(8) .066(10) -.009(9) -.026(10) -.038(8)
C5 .056(9) .046(7) .046(7) .017(6) -.016(6) -.031(7)
C6 .042(8) .039(6) .059(8) .014(6) -.023(6) -.031(6)
C7 .055(9) .039(6) .028(6) .009(6) -.013(6) -.015(5)
C8 .036(7) .028(6) .045(7) .003(5) -.017(6) -.013(5)
C9 .038(7) .027(5) .041(7) .007(5) -.021(6) -.008(5)
C10 .038(7) .027(5) .036(6) .010(5) -.021(5) -.013(5)
C11 .048(9) .076(10) .054(9) .033(8) -.018(7) -.029(8)
C12 .045(9) .051(8) .062(9) .002(7) -.025(7) -.014(7)
C13 .064(10) .048(7) .047(7) .011(7) -.031(7) -.023(6)
C14 .044(8) .030(6) .050(8) .000(6) -.013(6) -.007(6)
C15 .046(9) .047(7) .062(9) .014(6) -.026(7) -.029(7)
C16 .042(8) .053(8) .081(11) .012(7) -.022(8) -.042(8)
C17 .046(9) .046(7) .055(8) .000(6) -.027(7) -.015(7)
C18 .071(11) .060(9) .055(9) .004(8) -.025(8) -.031(8)
C19 .039(8) .053(8) .050(8) -.001(6) -.020(6) -.027(7)
C20 .063(7) .016(4) .020(4) .001(4) -.012(4) -.012(4)
C21 .043(8) .048(7) .050(8) .004(6) -.014(6) -.019(7)
C22 .051(8) .034(6) .038(7) -.008(6) -.011(6) -.013(6)
C23 .041(8) .054(8) .043(7) -.009(6) -.006(6) -.030(6)
C24 .064(10) .049(8) .032(7) -.026(7) .001(7) -.003(6)
C25 .053(9) .051(8) .050(8) .004(7) -.009(7) -.028(7)
C26 .055(9) .053(8) .046(8) -.011(7) .001(7) -.023(7)
C27 .043(9) .058(9) .072(10) -.011(7) -.005(7) -.035(8)
C28 .081(12) .083(11) .053(9) -.005(9) -.005(8) -.046(9)
C29 .042(8) .048(7) .051(8) -.008(6) -.009(6) -.027(7)
C30 .046(9) .075(10) .045(8) -.019(7) -.007(7) -.035(7)
C31 .090(13) .053(9) .045(8) -.029(9) -.019(9) -.012(7)
C32 .046(8) .050(8) .049(8) -.008(6) -.021(7) -.018(7)
C33 .049(8) .032(6) .037(7) -.010(6) -.010(6) -.007(5)
C34 .038(8) .036(6) .046(7) -.003(5) -.010(6) -.013(6)
C35 .053(9) .028(6) .056(8) -.005(6) -.008(7) -.013(6)
C36 .071(11) .040(7) .053(8) .007(7) -.004(7) -.029(7)
C37 .038(8) .055(8) .072(10) .001(7) -.006(7) -.023(8)
C38 .042(8) .058(8) .057(9) .001(7) -.019(7) -.019(7)
C39 .061(10) .044(7) .060(9) -.011(7) -.021(7) -.021(7)
C40 .096(10) .078(8) .088(9) -.002(7) -.008(7) -.051(7)
C41 .075(9) .083(8) .096(9) .006(7) -.014(7) -.043(7)
C42 .047(9) .084(11) .072(10) -.005(8) -.024(8) -.042(9)
Cl13 .066(3) .111(3) .073(3) .000(2) -.013(2) -.039(3)
C43 .098(10) .108(10) .090(9) .019(8) -.026(7) -.061(8)
Cl16 .099(6) .068(4) .079(5) .039(4) -.051(4) -.056(4)
Cl17 .090(5) .060(4) .080(5) .015(4) -.029(4) -.049(4)
C44 .049(11) .071(11) .064(11) .037(9) -.022(8) -.010(8)
C45 .067(12) .041(9) .086(11) -.002(8) .022(8) -.051(9)

loop_
_atom_type_symbol
_atom_type_description
_atom_type_scat_dispersion_real
_atom_type_scat_dispersion_imag
_atom_type_scat_source
C C .0033 .0016 'International Tables Vol C Tables 4.2.6.8 and 6.1.1.4'
H H .0000 .0000 'International Tables Vol C Tables 4.2.6.8 and 6.1.1.4'
N N .0061 .0033 'International Tables Vol C Tables 4.2.6.8 and 6.1.1.4'
Cl Cl .1484 .1585 'International Tables Vol C Tables 4.2.6.8 and 6.1.1.4'
Fe Fe .3463 .8444 'International Tables Vol C Tables 4.2.6.8 and 6.1.1.4'
U U -9.6767 9.6646 'International Tables Vol C Tables 4.2.6.8 and 6.1.1.4'
O O .0106 .0060 'International Tables Vol C Tables 4.2.6.8 and 6.1.1.4'

loop_
_geom_angle_atom_site_label_1
_geom_angle_atom_site_label_2
_geom_angle_atom_site_label_3
_geom_angle_site_symmetry_1
_geom_angle_site_symmetry_3
_geom_angle
_geom_angle_publ_flag
O1 U1 N1 . . 115.3(3) ?
O1 U1 C6 . . 167.4(4) ?
N1 U1 C6 . . 52.7(4) ?
O1 U1 C7 . . 155.7(3) ?
N1 U1 C7 . . 68.9(4) ?
C6 U1 C7 . . 31.2(4) ?
O1 U1 C10 . . 151.6(3) ?
N1 U1 C10 . . 76.8(3) ?
C6 U1 C10 . . 31.4(4) ?
C7 U1 C10 . . 51.4(4) ?
O1 U1 Cl3 . . 71.97(19) ?
N1 U1 Cl3 . . 74.2(2) ?
C6 U1 Cl3 . . 105.3(3) ?
C7 U1 Cl3 . . 87.3(2) ?
C10 U1 Cl3 . . 136.1(3) ?
O1 U1 Cl2 . . 72.10(19) ?
N1 U1 Cl2 . . 132.5(2) ?
C6 U1 Cl2 . . 112.2(3) ?
C7 U1 Cl2 . . 124.2(2) ?
C10 U1 Cl2 . . 81.0(2) ?
Cl3 U1 Cl2 . . 142.41(8) ?
O1 U1 C8 . . 142.8(3) ?
N1 U1 C8 . . 97.5(3) ?
C6 U1 C8 . . 49.6(4) ?
C7 U1 C8 . . 29.7(4) ?
C10 U1 C8 . . 49.5(3) ?
Cl3 U1 C8 . . 102.9(3) ?
Cl2 U1 C8 . . 99.0(3) ?
O1 U1 Cl1 . . 70.2(2) ?
N1 U1 Cl1 . . 141.8(2) ?
C6 U1 Cl1 . . 121.3(3) ?
C7 U1 Cl1 . . 91.9(3) ?
C10 U1 Cl1 . . 117.3(3) ?
Cl3 U1 Cl1 . . 72.11(10) ?
Cl2 U1 Cl1 . . 85.68(10) ?
C8 U1 Cl1 . . 73.2(2) ?
O1 U1 C9 . . 140.9(3) ?
N1 U1 C9 . . 102.1(3) ?
C6 U1 C9 . . 49.8(4) ?
C7 U1 C9 . . 49.7(3) ?
C10 U1 C9 . . 29.7(3) ?
Cl3 U1 C9 . . 132.4(3) ?
Cl2 U1 C9 . . 74.5(3) ?
C8 U1 C9 . . 29.6(3) ?
Cl1 U1 C9 . . 87.8(2) ?
O1 U1 Cl4 . . 67.9(2) ?
N1 U1 Cl4 . . 69.9(2) ?
C6 U1 Cl4 . . 101.7(3) ?
C7 U1 Cl4 . . 131.6(3) ?
C10 U1 Cl4 . . 95.3(3) ?
Cl3 U1 Cl4 . . 104.76(10) ?
Cl2 U1 Cl4 . . 71.05(9) ?
C8 U1 Cl4 . . 144.8(2) ?
Cl1 U1 Cl4 . . 136.49(9) ?
C9 U1 Cl4 . . 118.7(3) ?
O1 U1 U2 . . 31.23(18) ?
N1 U1 U2 . . 116.0(2) ?
C6 U1 U2 . . 152.2(3) ?
C7 U1 U2 . . 124.6(3) ?
C10 U1 U2 . . 165.4(2) ?
Cl3 U1 U2 . . 48.81(6) ?
Cl2 U1 U2 . . 93.79(6) ?
C8 U1 U2 . . 118.8(2) ?
Cl1 U1 U2 . . 48.41(6) ?
C9 U1 U2 . . 135.8(2) ?
Cl4 U1 U2 . . 95.85(6) ?
O1 U2 O2 . . 66.8(3) ?
O1 U2 Cl5 . . 149.2(2) ?
O2 U2 Cl5 . . 143.97(18) ?
O1 U2 Cl6 . . 85.4(2) ?
O2 U2 Cl6 . . 76.01(19) ?
Cl5 U2 Cl6 . . 101.37(12) ?
O1 U2 Cl10 . . 106.0(2) ?
O2 U2 Cl10 . . 73.39(19) ?
Cl5 U2 Cl10 . . 88.47(11) ?
Cl6 U2 Cl10 . . 139.36(9) ?
O1 U2 Cl1 . . 70.2(2) ?
O2 U2 Cl1 . . 116.59(18) ?
Cl5 U2 Cl1 . . 87.68(11) ?
Cl6 U2 Cl1 . . 142.51(9) ?
Cl10 U2 Cl1 . . 76.38(9) ?
O1 U2 Cl3 . . 70.9(2) ?
O2 U2 Cl3 . . 129.95(18) ?
Cl5 U2 Cl3 . . 81.76(10) ?
Cl6 U2 Cl3 . . 75.09(10) ?
Cl10 U2 Cl3 . . 145.54(10) ?
Cl1 U2 Cl3 . . 70.30(10) ?
O1 U2 Cl12 . 2 130.7(2) ?
O2 U2 Cl12 . 2 66.05(17) ?
Cl5 U2 Cl12 . 2 79.15(9) ?
Cl6 U2 Cl12 . 2 70.03(9) ?
Cl10 U2 Cl12 . 2 73.43(9) ?
Cl1 U2 Cl12 . 2 147.24(9) ?
Cl3 U2 Cl12 . 2 135.61(8) ?
O1 U2 U1 . . 32.2(2) ?
O2 U2 U1 . . 98.69(16) ?
Cl5 U2 U1 . . 117.16(7) ?
Cl6 U2 U1 . . 97.34(7) ?
Cl10 U2 U1 . . 113.08(6) ?
Cl1 U2 U1 . . 47.63(6) ?
Cl3 U2 U1 . . 46.79(6) ?
Cl12 U2 U1 2 . 161.75(6) ?
O1 U2 U3 . . 28.1(2) ?
O2 U2 U3 . . 38.97(16) ?
Cl5 U2 U3 . . 175.39(9) ?
Cl6 U2 U3 . . 82.66(7) ?
Cl10 U2 U3 . . 89.87(6) ?
Cl1 U2 U3 . . 87.75(6) ?
Cl3 U2 U3 . . 97.26(6) ?
Cl12 U2 U3 2 . 104.48(6) ?
U1 U2 U3 . . 59.713(11) ?
O1 U2 U4 . 2 84.8(2) ?
O2 U2 U4 . 2 34.93(17) ?
Cl5 U2 U4 . 2 121.37(8) ?
Cl6 U2 U4 . 2 45.50(7) ?
Cl10 U2 U4 . 2 95.82(7) ?
Cl1 U2 U4 . 2 150.05(7) ?
Cl3 U2 U4 . 2 117.49(8) ?
Cl12 U2 U4 2 2 47.40(6) ?
U1 U2 U4 . 2 114.356(15) ?
U3 U2 U4 . 2 63.083(12) ?
O1 U2 U4 . . 86.10(19) ?
O2 U2 U4 . . 30.77(17) ?
Cl5 U2 U4 . . 121.14(8) ?
Cl6 U2 U4 . . 101.17(7) ?
Cl10 U2 U4 . . 43.12(7) ?
Cl1 U2 U4 . . 104.92(7) ?
Cl3 U2 U4 . . 156.86(6) ?
Cl12 U2 U4 2 . 59.37(6) ?
U1 U2 U4 . . 112.765(13) ?
U3 U2 U4 . . 59.646(11) ?
U4 U2 U4 2 . 55.701(13) ?
O1 U3 O2 . . 67.9(2) ?
O1 U3 Cl8 . . 151.03(19) ?
O2 U3 Cl8 . . 140.92(19) ?
O1 U3 Cl9 . . 99.3(2) ?
O2 U3 Cl9 . . 75.28(19) ?
Cl8 U3 Cl9 . . 93.40(10) ?
O1 U3 Cl7 . . 98.6(2) ?
O2 U3 Cl7 . . 75.39(19) ?
Cl8 U3 Cl7 . . 89.57(10) ?
Cl9 U3 Cl7 . . 136.45(9) ?
O1 U3 Cl4 . . 69.77(19) ?
O2 U3 Cl4 . . 126.44(18) ?
Cl8 U3 Cl4 . . 84.52(9) ?
Cl9 U3 Cl4 . . 143.43(9) ?
Cl7 U3 Cl4 . . 80.10(9) ?
O1 U3 Cl2 . . 71.5(2) ?
O2 U3 Cl2 . . 122.4(2) ?
Cl8 U3 Cl2 . . 87.83(9) ?
Cl9 U3 Cl2 . . 72.91(9) ?
Cl7 U3 Cl2 . . 150.63(9) ?
Cl4 U3 Cl2 . . 70.53(9) ?
O1 U3 Cl12 . . 131.92(19) ?
O2 U3 Cl12 . . 64.07(18) ?
Cl8 U3 Cl12 . . 77.04(8) ?
Cl9 U3 Cl12 . . 66.71(9) ?
Cl7 U3 Cl12 . . 71.75(9) ?
Cl4 U3 Cl12 . . 146.18(9) ?
Cl2 U3 Cl12 . . 135.57(8) ?
O1 U3 U1 . . 31.51(18) ?
O2 U3 U1 . . 99.10(18) ?
Cl8 U3 U1 . . 119.97(7) ?
Cl9 U3 U1 . . 103.98(7) ?
Cl7 U3 U1 . . 111.87(7) ?
Cl4 U3 U1 . . 48.87(6) ?
Cl2 U3 U1 . . 46.72(5) ?
Cl12 U3 U1 . . 161.94(5) ?
O1 U3 U2 . . 28.42(18) ?
O2 U3 U2 . . 39.73(18) ?
Cl8 U3 U2 . . 179.04(8) ?
Cl9 U3 U2 . . 86.14(7) ?
Cl7 U3 U2 . . 91.34(6) ?
Cl4 U3 U2 . . 95.34(6) ?
Cl2 U3 U2 . . 91.22(6) ?
Cl12 U3 U2 . . 103.54(5) ?
U1 U3 U2 . . 59.371(11) ?
O1 U3 U4 . . 89.88(18) ?
O2 U3 U4 . . 33.13(17) ?
Cl8 U3 U4 . . 117.06(7) ?
Cl9 U3 U4 . . 45.18(6) ?
Cl7 U3 U4 . . 95.73(6) ?
Cl4 U3 U4 . . 158.14(6) ?
Cl2 U3 U4 . . 111.44(6) ?
Cl12 U3 U4 . . 46.73(5) ?
U1 U3 U4 . . 115.537(15) ?
U2 U3 U4 . . 63.145(12) ?
O1 U3 U4 . 2 81.69(18) ?
O2 U3 U4 . 2 31.84(19) ?
Cl8 U3 U4 . 2 121.39(7) ?
Cl9 U3 U4 . 2 100.82(6) ?
Cl7 U3 U4 . 2 43.73(6) ?
Cl4 U3 U4 . 2 111.40(6) ?
Cl2 U3 U4 . 2 150.69(6) ?
Cl12 U3 U4 . 2 58.45(5) ?
U1 U3 U4 . 2 111.039(13) ?
U2 U3 U4 . 2 59.544(11) ?
U4 U3 U4 . 2 55.699(13) ?
O2 U4 O2 . 2 73.6(3) ?
O2 U4 Cl11 . . 142.1(2) ?
O2 U4 Cl11 2 . 144.02(19) ?
O2 U4 Cl10 . . 75.3(2) ?
O2 U4 Cl10 2 . 120.17(19) ?
Cl11 U4 Cl10 . . 77.88(11) ?
O2 U4 Cl9 . . 76.13(19) ?
O2 U4 Cl9 2 . 135.11(19) ?
Cl11 U4 Cl9 . . 74.10(10) ?
Cl10 U4 Cl9 . . 82.11(9) ?
O2 U4 Cl6 . 2 137.2(2) ?
O2 U4 Cl6 2 2 76.66(19) ?
Cl11 U4 Cl6 . 2 74.30(11) ?
Cl10 U4 Cl6 . 2 147.34(9) ?
Cl9 U4 Cl6 . 2 105.96(9) ?
O2 U4 Cl7 . 2 120.29(18) ?
O2 U4 Cl7 2 2 75.06(19) ?
Cl11 U4 Cl7 . 2 79.20(10) ?
Cl10 U4 Cl7 . 2 78.67(9) ?
Cl9 U4 Cl7 . 2 149.78(9) ?
Cl6 U4 Cl7 2 2 79.62(9) ?
O2 U4 Cl12 . . 70.8(2) ?
O2 U4 Cl12 2 . 69.10(19) ?
Cl11 U4 Cl12 . . 118.75(11) ?
Cl10 U4 Cl12 . . 140.09(8) ?
Cl9 U4 Cl12 . . 70.03(9) ?
Cl6 U4 Cl12 2 . 70.24(9) ?
Cl7 U4 Cl12 2 . 137.26(9) ?
O2 U4 U4 . 2 37.28(19) ?
O2 U4 U4 2 2 36.35(17) ?
Cl11 U4 U4 . 2 176.59(9) ?
Cl10 U4 U4 . 2 99.22(6) ?
Cl9 U4 U4 . 2 107.40(6) ?
Cl6 U4 U4 2 2 107.93(7) ?
Cl7 U4 U4 2 2 98.56(6) ?
Cl12 U4 U4 . 2 64.62(6) ?
O2 U4 U2 . 2 96.1(2) ?
O2 U4 U2 2 2 37.34(18) ?
Cl11 U4 U2 . 2 118.15(9) ?
Cl10 U4 U2 . 2 157.09(6) ?
Cl9 U4 U2 . 2 116.90(7) ?
Cl6 U4 U2 2 2 43.85(7) ?
Cl7 U4 U2 2 2 88.06(6) ?
Cl12 U4 U2 . 2 49.23(6) ?
U4 U4 U2 2 2 64.113(15) ?
O2 U4 U3 . . 35.62(17) ?
O2 U4 U3 2 . 95.55(17) ?
Cl11 U4 U3 . . 117.48(8) ?
Cl10 U4 U3 . . 87.08(6) ?
Cl9 U4 U3 . . 43.64(6) ?
Cl6 U4 U3 2 . 120.92(7) ?
Cl7 U4 U3 2 . 155.41(6) ?
Cl12 U4 U3 . . 53.02(6) ?
U4 U4 U3 2 . 63.828(13) ?
U2 U4 U3 2 . 98.141(14) ?
O2 U4 U3 . 2 93.20(18) ?
O2 U4 U3 2 2 33.36(18) ?
Cl11 U4 U3 . 2 118.13(8) ?
Cl10 U4 U3 . 2 101.34(6) ?
Cl9 U4 U3 . 2 167.68(7) ?
Cl6 U4 U3 2 2 77.59(6) ?
Cl7 U4 U3 2 2 41.87(6) ?
Cl12 U4 U3 . 2 100.88(6) ?
U4 U4 U3 2 2 60.476(14) ?
U2 U4 U3 2 2 57.374(11) ?
U3 U4 U3 . 2 124.303(13) ?
C20 Fe C21 . . 39.7(5) ?
C20 Fe C35 . . 111.0(5) ?
C21 Fe C35 . . 131.5(6) ?
C20 Fe C23 . . 66.6(5) ?
C21 Fe C23 . . 68.5(5) ?
C35 Fe C23 . . 148.0(5) ?
C20 Fe C34 . . 120.5(5) ?
C21 Fe C34 . . 110.1(5) ?
C35 Fe C34 . . 41.8(5) ?
C23 Fe C34 . . 167.9(5) ?
C20 Fe C22 . . 65.6(5) ?
C21 Fe C22 . . 40.0(5) ?
C35 Fe C22 . . 170.2(5) ?
C23 Fe C22 . . 40.5(5) ?
C34 Fe C22 . . 130.9(5) ?
C20 Fe C24 . . 39.1(5) ?
C21 Fe C24 . . 68.1(6) ?
C35 Fe C24 . . 116.0(6) ?
C23 Fe C24 . . 41.1(5) ?
C34 Fe C24 . . 150.5(5) ?
C22 Fe C24 . . 67.8(5) ?
C20 Fe C38 . . 152.3(5) ?
C21 Fe C38 . . 117.6(6) ?
C35 Fe C38 . . 70.3(6) ?
C23 Fe C38 . . 127.5(5) ?
C34 Fe C38 . . 41.6(5) ?
C22 Fe C38 . . 108.1(6) ?
C24 Fe C38 . . 166.6(6) ?
C20 Fe C36 . . 131.0(6) ?
C21 Fe C36 . . 169.7(6) ?
C35 Fe C36 . . 41.5(5) ?
C23 Fe C36 . . 114.1(5) ?
C34 Fe C36 . . 69.5(5) ?
C22 Fe C36 . . 147.8(5) ?
C24 Fe C36 . . 106.9(6) ?
C38 Fe C36 . . 69.3(6) ?
C20 Fe C37 . . 167.4(5) ?
C21 Fe C37 . . 149.1(6) ?
C35 Fe C37 . . 69.4(6) ?
C23 Fe C37 . . 106.0(6) ?
C34 Fe C37 . . 68.7(5) ?
C22 Fe C37 . . 116.0(6) ?
C24 Fe C37 . . 128.7(6) ?
C38 Fe C37 . . 40.3(6) ?
C36 Fe C37 . . 41.0(6) ?
U1 Cl1 U2 . . 83.96(9) yes
U1 Cl2 U3 . . 84.69(7) yes
U1 Cl3 U2 . . 84.40(8) yes
U1 Cl4 U3 . . 83.28(8) yes
U2 Cl6 U4 . 2 90.65(9) yes
U3 Cl7 U4 . 2 94.40(9) yes
U3 Cl9 U4 . . 91.18(9) yes
U2 Cl10 U4 . . 94.72(9) yes
U2 Cl12 U4 2 . 83.38(7) yes
U3 Cl12 U4 . . 80.24(7) yes
U2 Cl12 U3 2 . 147.69(10) yes
U1 O1 U2 . . 116.6(3) yes
U2 O1 U3 . . 123.5(3) yes
U1 O1 U3 . . 118.3(3) yes
U2 O2 U3 . . 101.3(3) yes
U2 O2 U4 . . 115.6(3) yes
U2 O2 U4 . 2 107.7(3) yes
U3 O2 U4 . . 111.2(3) yes
U3 O2 U4 . 2 114.8(3) yes
U4 O2 U4 . 2 106.4(3) yes
C5 N1 C1 . . 117.2(11) ?
C5 N1 U1 . . 100.8(8) ?
C1 N1 U1 . . 138.8(9) ?
C15 N2 C19 . . 120.1(11) ?
C15 N2 H3 . . 118.3 ?
C19 N2 H3 . . 121.5 ?
C15 N2 N3 . . 114.3(9) ?
C19 N2 N3 . . 125.5(8) ?
H3 N2 N3 . . 5.4 ?
H3 N3 C33 . . 118.6 ?
H3 N3 C29 . . 120.0 ?
C33 N3 C29 . . 121.4(11) ?
H3 N3 N2 . . 10.6 ?
C33 N3 N2 . . 129.0(8) ?
C29 N3 N2 . . 109.5(8) ?
C2 C1 N1 . . 124.2(14) ?
C1 C2 C3 . . 118.7(15) ?
C4 C3 C2 . . 119.8(14) ?
C3 C4 C5 . . 118.4(15) ?
N1 C5 C4 . . 121.4(13) ?
N1 C5 C6 . . 108.0(11) ?
C4 C5 C6 . . 130.6(13) ?
C7 C6 C10 . . 109.4(11) ?
C7 C6 C5 . . 124.0(12) ?
C10 C6 C5 . . 123.2(11) ?
C7 C6 U1 . . 77.3(7) ?
C10 C6 U1 . . 78.3(6) ?
C5 C6 U1 . . 94.7(8) ?
C8 C7 C6 . . 107.0(10) ?
C8 C7 C11 . . 125.7(13) ?
C6 C7 C11 . . 127.1(13) ?
C8 C7 U1 . . 80.0(7) ?
C6 C7 U1 . . 71.5(7) ?
C11 C7 U1 . . 117.6(8) ?
C7 C8 C9 . . 109.0(11) ?
C7 C8 C12 . . 125.3(12) ?
C9 C8 C12 . . 125.1(12) ?
C7 C8 U1 . . 70.2(7) ?
C9 C8 U1 . . 76.0(7) ?
C12 C8 U1 . . 126.7(8) ?
C10 C9 C8 . . 108.0(10) ?
C10 C9 C13 . . 126.0(11) ?
C8 C9 C13 . . 125.9(12) ?
C10 C9 U1 . . 70.6(6) ?
C8 C9 U1 . . 74.4(7) ?
C13 C9 U1 . . 124.0(8) ?
C9 C10 C6 . . 106.6(11) ?
C9 C10 C14 . . 125.4(11) ?
C6 C10 C14 . . 127.9(11) ?
C9 C10 U1 . . 79.7(6) ?
C6 C10 U1 . . 70.3(6) ?
C14 C10 U1 . . 117.2(8) ?
N2 C15 C16 . . 125.1(14) ?
C17 C16 C15 . . 115.9(14) ?
C16 C17 C18 . . 119.2(14) ?
C17 C18 C19 . . 123.2(14) ?
N2 C19 C18 . . 116.3(11) ?
N2 C19 C20 . . 120.1(10) ?
C18 C19 C20 . . 123.6(12) ?
C24 C20 C21 . . 115.4(11) ?
C24 C20 C19 . . 121.9(10) ?
C21 C20 C19 . . 122.1(10) ?
C24 C20 Fe . . 74.2(8) ?
C21 C20 Fe . . 72.5(7) ?
C19 C20 Fe . . 130.3(8) ?
C20 C21 C22 . . 104.8(11) ?
C20 C21 C25 . . 131.1(12) ?
C22 C21 C25 . . 123.7(12) ?
C20 C21 Fe . . 67.8(7) ?
C22 C21 Fe . . 71.3(8) ?
C25 C21 Fe . . 130.7(10) ?
C21 C22 C23 . . 108.7(12) ?
C21 C22 C26 . . 126.5(12) ?
C23 C22 C26 . . 124.8(12) ?
C21 C22 Fe . . 68.7(7) ?
C23 C22 Fe . . 69.0(7) ?
C26 C22 Fe . . 127.9(10) ?
C22 C23 C24 . . 106.9(11) ?
C22 C23 C27 . . 126.1(12) ?
C24 C23 C27 . . 126.8(12) ?
C22 C23 Fe . . 70.5(7) ?
C24 C23 Fe . . 70.2(7) ?
C27 C23 Fe . . 128.0(11) ?
C20 C24 C23 . . 104.1(12) ?
C20 C24 C28 . . 130.8(13) ?
C23 C24 C28 . . 124.9(13) ?
C20 C24 Fe . . 66.7(7) ?
C23 C24 Fe . . 68.7(8) ?
C28 C24 Fe . . 124.6(11) ?
C30 C29 N3 . . 119.3(13) ?
C29 C30 C31 . . 121.0(14) ?
C32 C31 C30 . . 119.8(14) ?
C31 C32 C33 . . 120.6(14) ?
N3 C33 C32 . . 118.0(12) ?
N3 C33 C34 . . 118.3(12) ?
C32 C33 C34 . . 123.7(13) ?
C35 C34 C33 . . 128.2(12) ?
C35 C34 C38 . . 108.5(12) ?
C33 C34 C38 . . 123.3(12) ?
C35 C34 Fe . . 68.7(7) ?
C33 C34 Fe . . 129.4(9) ?
C38 C34 Fe . . 70.4(7) ?
C34 C35 C36 . . 108.2(12) ?
C34 C35 C39 . . 128.6(12) ?
C36 C35 C39 . . 122.7(13) ?
C34 C35 Fe . . 69.6(7) ?
C36 C35 Fe . . 71.6(7) ?
C39 C35 Fe . . 130.9(11) ?
C40 C36 C35 . . 126.3(16) ?
C40 C36 C37 . . 127.2(15) ?
C35 C36 C37 . . 106.5(12) ?
C40 C36 Fe . . 129.3(12) ?
C35 C36 Fe . . 66.9(7) ?
C37 C36 Fe . . 69.3(8) ?
C38 C37 C36 . . 109.6(12) ?
C38 C37 C41 . . 125.8(16) ?
C36 C37 C41 . . 124.4(15) ?
C38 C37 Fe . . 69.2(8) ?
C36 C37 Fe . . 69.6(9) ?
C41 C37 Fe . . 131.3(12) ?
C37 C38 C34 . . 107.2(13) ?
C37 C38 C42 . . 124.7(13) ?
C34 C38 C42 . . 128.0(13) ?
C37 C38 Fe . . 70.4(9) ?
C34 C38 Fe . . 68.0(8) ?
C42 C38 Fe . . 129.0(11) ?
Cl15 Cl14 C43 . . 66.4(5) ?
Cl14 Cl15 C43 . . 64.3(5) ?
Cl13 C43 Cl14 . . 104.0(10) ?
Cl13 C43 Cl15 . . 121.9(12) ?
Cl14 C43 Cl15 . . 49.3(5) ?
C44 Cl16 C45 . . 75.2(6) ?
C44 Cl17 C45 . . 75.1(6) ?
Cl16 C44 Cl17 . . 103.5(7) ?
Cl16 C45 Cl17 . . 103.2(7) ?

loop_
_geom_bond_atom_site_label_1
_geom_bond_atom_site_label_2
_geom_bond_site_symmetry_2
_geom_bond_distance
_geom_bond_publ_flag
U1 O1 . 2.244(7) yes
U1 N1 . 2.553(9) yes
U1 C6 . 2.596(12) yes
U1 C7 . 2.671(13) yes
U1 C8 . 2.795(12) yes
U1 C9 . 2.816(11) yes
U1 C10 . 2.700(10) yes
U1 Cl1 . 2.798(3) yes
U1 Cl2 . 2.764(3) yes
U1 Cl3 . 2.758(3) yes
U1 Cl4 . 2.867(3) yes
U2 O1 . 2.184(7) yes
U2 O2 . 2.493(8) yes
U2 Cl1 . 2.833(3) yes
U2 Cl3 . 2.848(3) yes
U2 Cl5 . 2.571(3) yes
U2 Cl6 . 2.713(3) yes
U2 Cl10 . 2.734(3) yes
U2 Cl12 2 2.985(3) yes
U3 O1 . 2.159(7) yes
U3 O2 . 2.454(7) yes
U3 Cl2 . 2.847(3) yes
U3 Cl4 . 2.822(3) yes
U3 Cl7 . 2.712(3) yes
U3 Cl8 . 2.566(3) yes
U3 Cl9 . 2.711(3) yes
U3 Cl12 . 3.183(3) yes
U4 O2 . 2.303(7) yes
U4 O2 2 2.354(8) yes
U4 Cl6 2 2.793(3) yes
U4 Cl7 2 2.808(3) yes
U4 Cl9 . 2.786(3) yes
U4 Cl10 . 2.785(3) yes
U4 Cl11 . 2.650(3) yes
U4 Cl12 . 2.901(3) yes
U1 U2 . 3.7668(6) yes
U1 U3 . 3.7800(6) yes
U2 U3 . 3.8256(6) yes
U2 U4 2 3.9156(7) yes
U2 U4 . 4.0600(6) yes
U3 U4 . 3.9269(6) yes
U3 U4 2 4.0503(6) yes
U4 U4 2 3.7281(9) yes
Fe C20 . 1.969(11) yes
Fe C21 . 2.028(14) yes
Fe C22 . 2.061(12) yes
Fe C23 . 2.042(12) yes
Fe C24 . 2.063(15) yes
Fe C34 . 2.038(12) yes
Fe C35 . 2.025(12) yes
Fe C36 . 2.090(13) yes
Fe C37 . 2.086(15) yes
Fe C38 . 2.070(15) yes
Cl6 U4 2 2.793(3) ?
Cl7 U4 2 2.808(3) ?
Cl12 U2 2 2.985(3) ?
O2 U4 2 2.354(8) ?
N1 C5 . 1.337(16) ?
N1 C1 . 1.348(15) ?
N2 C15 . 1.288(16) ?
N2 C19 . 1.372(15) ?
N2 H3 . 1.7954 ?
N2 N3 . 2.696(14) ?
N3 H3 . .9239 ?
N3 C33 . 1.354(16) ?
N3 C29 . 1.370(15) ?
C1 C2 . 1.329(19) ?
C2 C3 . 1.37(2) ?
C3 C4 . 1.36(2) ?
C4 C5 . 1.398(18) ?
C5 C6 . 1.486(18) ?
C6 C7 . 1.416(18) ?
C6 C10 . 1.436(16) ?
C7 C8 . 1.407(17) ?
C7 C11 . 1.465(17) ?
C8 C9 . 1.431(16) ?
C8 C12 . 1.490(18) ?
C9 C10 . 1.416(16) ?
C9 C13 . 1.492(17) ?
C10 C14 . 1.496(16) ?
C15 C16 . 1.41(2) ?
C16 C17 . 1.349(19) ?
C17 C18 . 1.37(2) ?
C18 C19 . 1.389(19) ?
C19 C20 . 1.552(9) ?
C20 C24 . 1.350(17) ?
C20 C21 . 1.359(17) ?
C21 C22 . 1.399(18) ?
C21 C25 . 1.531(18) ?
C22 C23 . 1.421(17) ?
C22 C26 . 1.524(18) ?
C23 C24 . 1.442(19) ?
C23 C27 . 1.521(18) ?
C24 C28 . 1.52(2) ?
C29 C30 . 1.339(18) ?
C30 C31 . 1.36(2) ?
C31 C32 . 1.35(2) ?
C32 C33 . 1.386(18) ?
C33 C34 . 1.455(17) ?
C34 C35 . 1.448(19) ?
C34 C38 . 1.459(18) ?
C35 C36 . 1.459(19) ?
C35 C39 . 1.505(18) ?
C36 C40 . 1.43(2) ?
C36 C37 . 1.46(2) ?
C37 C38 . 1.43(2) ?
C37 C41 . 1.48(2) ?
C38 C42 . 1.53(2) ?
Cl13 C43 . 1.75(2) ?
Cl14 Cl15 . 1.473(13) ?
Cl14 C43 . 1.751(9) ?
Cl15 C43 . 1.781(9) ?
Cl16 C44 . 1.762(10) ?
Cl16 C45 . 1.812(10) ?
Cl17 C44 . 1.809(10) ?
Cl17 C45 . 1.766(10) ?
